data_7044791
loop_
_publ_author_name
'Gao, Tao-Bao'
'Yan, Run-Qi'
'Metherell, Alexander J.'
'Cao, Deng-Ke'
'Ye, Deju'
'Ward, Michael D.'

_publ_section_title
;
 Coordination mode-induced isomeric cyclometalated [Ir(tpy)(nbi)Cl](PF6)
 complexes: distinct luminescence, self-assembly and cellular imaging
 behaviors
;
_journal_name_full 'Dalton Transactions'
_journal_paper_doi 10.1039/C7DT03523C
_journal_year 2017
_chemical_formula_moiety 'C32 H22 Cl Ir N5, F6 P, C4 H10 O, C3 H6 O'
_chemical_formula_sum 'C39 H38 Cl F6 Ir N5 O2 P'
_chemical_formula_weight 981.36
_space_group_crystal_system monoclinic
_space_group_IT_number 14
_space_group_name_Hall '-P 2ybc'
_space_group_name_H-M_alt 'P 1 21/c 1'
_symmetry_space_group_name_Hall '-P 2ybc'
_symmetry_space_group_name_H-M 'P 1 21/c 1'
_atom_sites_solution_hydrogens geom
_audit_creation_method SHELXL-2014/7
_audit_update_record
;
2017-08-24 deposited with the CCDC.
2017-11-17 downloaded from the CCDC.
;
_cell_angle_alpha 90
_cell_angle_beta 92.578(4)
_cell_angle_gamma 90
_cell_formula_units_Z 4
_cell_length_a 15.5188(7)
_cell_length_b 8.5784(3)
_cell_length_c 30.9458(13)
_cell_measurement_reflns_used 7144
_cell_measurement_temperature 100(2)
_cell_measurement_theta_max 25.3990
_cell_measurement_theta_min 1.8930
_cell_volume 4115.5(3)
_computing_cell_refinement 'CrysAlisPro 1.171.39.28e (Rigaku OD, 2015)'
_computing_data_collection 'CrystalClear-SM Expert 3.1 b27 (Rigaku, 2013)'
_computing_data_reduction 'CrysAlisPro 1.171.39.28e (Rigaku OD, 2015)'
_computing_molecular_graphics 'Bruker SHELXTL'
_computing_publication_material 'Bruker SHELXTL'
_computing_structure_refinement 'SHELXL-2014/7 (Sheldrick, 2014)'
_computing_structure_solution 'SHELXS-97 (Sheldrick 2008)'
_diffrn_ambient_temperature 100(2)
_diffrn_detector 'CCD area detector'
_diffrn_detector_area_resol_mean 28.5714
_diffrn_detector_type 'Rigaku HG Saturn724+ (2x2 bin mode)'
_diffrn_measured_fraction_theta_full 0.999
_diffrn_measured_fraction_theta_max 0.999
_diffrn_measurement_device 'four-circle \k goniometer'
_diffrn_measurement_device_type
;
Rigaku FRE+ equipped with VHF Varimax confocal mirrors and an AFC10 goniometer and HG Saturn 724+ detector
;
_diffrn_measurement_method 'profile data from \w-scans'
_diffrn_measurement_specimen_support 'MiTeGen MicroLoop'
_diffrn_radiation_type MoK\a
_diffrn_radiation_wavelength 0.71073
_diffrn_reflns_av_R_equivalents 0.0702
_diffrn_reflns_av_unetI/netI 0.0564
_diffrn_reflns_Laue_measured_fraction_full 0.999
_diffrn_reflns_Laue_measured_fraction_max 0.999
_diffrn_reflns_limit_h_max 18
_diffrn_reflns_limit_h_min -18
_diffrn_reflns_limit_k_max 10
_diffrn_reflns_limit_k_min -10
_diffrn_reflns_limit_l_max 36
_diffrn_reflns_limit_l_min -36
_diffrn_reflns_number 41775
_diffrn_reflns_point_group_measured_fraction_full 0.999
_diffrn_reflns_point_group_measured_fraction_max 0.999
_diffrn_reflns_theta_full 25.028
_diffrn_reflns_theta_max 25.027
_diffrn_reflns_theta_min 1.818
_diffrn_source 'Rotating Anode'
_diffrn_source_current 55.0
_diffrn_source_power 2.475
_diffrn_source_target Mo
_diffrn_source_type 'Rigaku FRE+'
_diffrn_source_voltage 45.0
_exptl_absorpt_coefficient_mu 3.415
_exptl_absorpt_correction_T_max 1.00000
_exptl_absorpt_correction_T_min 0.61879
_exptl_absorpt_correction_type multi-scan
_exptl_absorpt_process_details
;
CrysAlisPro 1.171.39.28e (Rigaku Oxford Diffraction, 2015)
Empirical absorption correction using spherical harmonics,
 implemented in SCALE3 ABSPACK scaling algorithm.
;
_exptl_crystal_colour orange
_exptl_crystal_density_diffrn 1.584
_exptl_crystal_density_method 'not measured'
_exptl_crystal_description plate
_exptl_crystal_F_000 1944
_exptl_crystal_size_max 0.200
_exptl_crystal_size_mid 0.050
_exptl_crystal_size_min 0.020
_refine_diff_density_max 4.612
_refine_diff_density_min -3.573
_refine_diff_density_rms 0.257
_refine_ls_extinction_method none
_refine_ls_goodness_of_fit_ref 1.263
_refine_ls_hydrogen_treatment constr
_refine_ls_matrix_type full
_refine_ls_number_parameters 500
_refine_ls_number_reflns 7263
_refine_ls_number_restraints 505
_refine_ls_restrained_S_all 1.226
_refine_ls_R_factor_all 0.1167
_refine_ls_R_factor_gt 0.0928
_refine_ls_shift/su_max 0.000
_refine_ls_shift/su_mean 0.000
_refine_ls_structure_factor_coef Fsqd
_refine_ls_weighting_details 'w=1/[\s^2^(Fo^2^)+(0.0138P)^2^+207.0025P] where P=(Fo^2^+2Fc^2^)/3'
_refine_ls_weighting_scheme calc
_refine_ls_wR_factor_gt 0.2143
_refine_ls_wR_factor_ref 0.2249
_reflns_Friedel_coverage 0.000
_reflns_number_gt 5737
_reflns_number_total 7263
_reflns_threshold_expression 'I > 2\s(I)'
_cod_data_source_file c7dt03523c2.cif
_cod_data_source_block p21c_sq
_cod_database_code 7044791
_shelx_shelxl_version_number 2014/7
_shelx_space_group_comment
;
The symmetry employed for this shelxl refinement is uniquely defined
by the following loop, which should always be used as a source of
symmetry information in preference to the above space-group names.
They are only intended as comments.
;
_shelx_estimated_absorpt_t_min 0.548
_shelx_estimated_absorpt_t_max 0.935

loop_
_space_group_symop_operation_xyz
'x, y, z'
'-x, y+1/2, -z+1/2'
'-x, -y, -z'
'x, -y-1/2, z-1/2'

loop_
_atom_site_label
_atom_site_type_symbol
_atom_site_fract_x
_atom_site_fract_y
_atom_site_fract_z
_atom_site_U_iso_or_equiv
_atom_site_adp_type
_atom_site_occupancy
_atom_site_site_symmetry_order
_atom_site_calc_flag
_atom_site_refinement_flags_posn
_atom_site_refinement_flags_adp
Ir1 Ir 0.13345(4) 0.76350(6) 0.09043(2) 0.0242(2) Uani 1 1 d . U
Cl1 Cl -0.0109(3) 0.6720(4) 0.06774(13) 0.0270(9) Uani 1 1 d . U
P1 P 0.2828(3) 0.7942(5) 0.34112(15) 0.0306(10) Uani 1 1 d . U
F1 F 0.1864(6) 0.7402(14) 0.3494(3) 0.044(2) Uani 1 1 d . U
F2 F 0.2773(6) 0.9167(12) 0.3790(3) 0.038(2) Uani 1 1 d . U
F3 F 0.2448(6) 0.9201(12) 0.3068(3) 0.040(2) Uani 1 1 d . U
F4 F 0.3780(6) 0.8480(12) 0.3323(3) 0.038(2) Uani 1 1 d . U
F5 F 0.3200(5) 0.6644(12) 0.3741(3) 0.036(2) Uani 1 1 d . U
F6 F 0.2885(6) 0.6690(12) 0.3017(3) 0.040(2) Uani 1 1 d . U
O1 O 0.2881(11) 0.2838(18) 0.4230(5) 0.066(4) Uani 1 1 d . U
O2 O 0.7057(10) 0.8855(17) 0.3111(6) 0.061(4) Uani 1 1 d . U
N1 N 0.1295(8) 0.7195(14) 0.1555(4) 0.025(2) Uani 1 1 d . U
N2 N 0.1921(8) 0.7271(15) 0.2206(4) 0.031(3) Uani 1 1 d . U
H2A H 0.2296 0.7493 0.2419 0.037 Uiso 1 1 calc DR U
N3 N 0.1908(9) 0.5614(15) 0.0706(5) 0.028(3) Uani 1 1 d . U
N4 N 0.1493(8) 0.8146(14) 0.0296(4) 0.019(2) Uani 1 1 d . U
N5 N 0.0823(8) 0.9835(14) 0.0894(4) 0.022(2) Uani 1 1 d . U
C1 C 0.2655(10) 0.8487(17) 0.1559(5) 0.026(3) Uani 1 1 d . U
C2 C 0.2524(10) 0.8480(16) 0.1118(5) 0.023(3) Uani 1 1 d . U
C3 C 0.3108(10) 0.9098(19) 0.0841(6) 0.031(3) Uani 1 1 d . U
H3A H 0.2994 0.9084 0.0537 0.037 Uiso 1 1 calc R U
C4 C 0.3846(11) 0.972(2) 0.1012(6) 0.033(3) Uani 1 1 d . U
H4A H 0.4268 1.0100 0.0825 0.040 Uiso 1 1 calc R U
C5 C 0.4793(11) 1.055(2) 0.1638(6) 0.036(4) Uani 1 1 d . U
H5A H 0.5207 1.0934 0.1447 0.043 Uiso 1 1 calc R U
C6 C 0.4942(11) 1.068(2) 0.2075(6) 0.038(4) Uani 1 1 d . U
H6A H 0.5449 1.1184 0.2189 0.046 Uiso 1 1 calc R U
C7 C 0.4330(12) 1.006(2) 0.2357(7) 0.043(4) Uani 1 1 d . U
H7A H 0.4422 1.0152 0.2661 0.052 Uiso 1 1 calc R U
C8 C 0.3642(11) 0.938(2) 0.2194(6) 0.039(4) Uani 1 1 d . U
H8A H 0.3250 0.8965 0.2391 0.047 Uiso 1 1 calc DR U
C9 C 0.3430(11) 0.9190(19) 0.1749(6) 0.032(3) Uani 1 1 d . U
C10 C 0.4003(11) 0.9821(19) 0.1461(6) 0.031(3) Uani 1 1 d . U
C11 C 0.1998(10) 0.7693(17) 0.1794(5) 0.024(3) Uani 1 1 d . U
C12 C 0.0796(10) 0.6393(17) 0.1833(5) 0.024(3) Uani 1 1 d . U
C13 C -0.0011(10) 0.5635(17) 0.1760(6) 0.025(3) Uani 1 1 d . U
H13A H -0.0300 0.5629 0.1483 0.030 Uiso 1 1 calc R U
C14 C -0.0353(11) 0.4911(19) 0.2108(6) 0.028(3) Uani 1 1 d . U
H14A H -0.0891 0.4390 0.2075 0.034 Uiso 1 1 calc R U
C15 C 0.0099(11) 0.494(2) 0.2525(6) 0.030(3) Uani 1 1 d . U
H15A H -0.0136 0.4364 0.2754 0.036 Uiso 1 1 calc R U
C16 C 0.0838(11) 0.5731(19) 0.2605(6) 0.030(3) Uani 1 1 d . U
H16A H 0.1108 0.5796 0.2886 0.036 Uiso 1 1 calc R U
C17 C 0.1174(10) 0.6443(17) 0.2251(5) 0.024(3) Uani 1 1 d . U
C18 C 0.2122(10) 0.4400(18) 0.0951(6) 0.030(3) Uani 1 1 d . U
H18A H 0.1996 0.4395 0.1248 0.036 Uiso 1 1 calc R U
C19 C 0.2532(11) 0.3135(19) 0.0772(7) 0.037(4) Uani 1 1 d . U
H19A H 0.2710 0.2284 0.0951 0.044 Uiso 1 1 calc R U
C20 C 0.2682(11) 0.310(2) 0.0344(7) 0.041(4) Uani 1 1 d . U
H20A H 0.2935 0.2204 0.0221 0.050 Uiso 1 1 calc R U
C21 C 0.2462(12) 0.438(2) 0.0085(7) 0.042(4) Uani 1 1 d . U
H21A H 0.2567 0.4370 -0.0215 0.051 Uiso 1 1 calc R U
C22 C 0.2090(11) 0.5649(18) 0.0272(6) 0.029(3) Uani 1 1 d . U
C23 C 0.1857(10) 0.7135(19) 0.0049(5) 0.029(3) Uani 1 1 d . U
C24 C 0.2008(11) 0.751(2) -0.0373(5) 0.033(3) Uani 1 1 d . U
H24A H 0.2264 0.6772 -0.0556 0.040 Uiso 1 1 calc R U
C25 C 0.1783(12) 0.897(2) -0.0528(6) 0.038(4) Uani 1 1 d . U
H25A H 0.1877 0.9241 -0.0820 0.046 Uiso 1 1 calc R U
C26 C 0.1417(10) 1.004(2) -0.0251(5) 0.028(3) Uani 1 1 d . U
H26A H 0.1282 1.1062 -0.0349 0.034 Uiso 1 1 calc R U
C27 C 0.1251(10) 0.9602(17) 0.0163(5) 0.023(3) Uani 1 1 d . U
C28 C 0.0843(10) 1.0494(17) 0.0503(5) 0.022(3) Uani 1 1 d . U
C29 C 0.0488(10) 1.1982(17) 0.0435(6) 0.027(3) Uani 1 1 d . U
H29A H 0.0511 1.2478 0.0162 0.032 Uiso 1 1 calc R U
C30 C 0.0104(11) 1.271(2) 0.0774(6) 0.033(3) Uani 1 1 d . U
H30A H -0.0156 1.3704 0.0732 0.040 Uiso 1 1 calc R U
C31 C 0.0096(10) 1.2023(18) 0.1159(6) 0.028(3) Uani 1 1 d . U
H31A H -0.0156 1.2542 0.1393 0.034 Uiso 1 1 calc R U
C32 C 0.0455(11) 1.0552(19) 0.1221(6) 0.029(3) Uani 1 1 d . U
H32A H 0.0438 1.0057 0.1495 0.035 Uiso 1 1 calc R U
C33 C 0.2049(15) 0.286(3) 0.3582(8) 0.062(5) Uani 1 1 d . U
H33A H 0.2045 0.2030 0.3364 0.093 Uiso 1 1 calc R U
H33B H 0.1993 0.3874 0.3438 0.093 Uiso 1 1 calc R U
H33C H 0.1565 0.2710 0.3771 0.093 Uiso 1 1 calc R U
C34 C 0.2853(15) 0.281(2) 0.3839(8) 0.051(4) Uani 1 1 d . U
C35 C 0.3653(15) 0.274(3) 0.3595(8) 0.064(6) Uani 1 1 d . U
H35C H 0.3815 0.3792 0.3508 0.096 Uiso 1 1 calc R U
H35A H 0.3554 0.2088 0.3337 0.096 Uiso 1 1 calc R U
H35B H 0.4118 0.2285 0.3779 0.096 Uiso 1 1 calc R U
C36 C 0.5856(17) 1.006(3) 0.3451(9) 0.077(7) Uani 1 1 d . U
H36A H 0.5735 0.9105 0.3612 0.116 Uiso 1 1 calc R U
H36B H 0.5319 1.0639 0.3394 0.116 Uiso 1 1 calc R U
H36C H 0.6265 1.0706 0.3621 0.116 Uiso 1 1 calc R U
C37 C 0.6235(15) 0.964(3) 0.3031(9) 0.065(6) Uani 1 1 d . U
H37A H 0.5834 0.8947 0.2864 0.078 Uiso 1 1 calc R U
H37B H 0.6321 1.0596 0.2859 0.078 Uiso 1 1 calc R U
C38 C 0.7363(16) 0.818(3) 0.2748(9) 0.072(6) Uani 1 1 d . U
H38B H 0.7475 0.8986 0.2530 0.086 Uiso 1 1 calc R U
H38A H 0.6927 0.7444 0.2621 0.086 Uiso 1 1 calc R U
C39 C 0.8184(16) 0.731(3) 0.2866(10) 0.081(7) Uani 1 1 d . U
H39B H 0.8661 0.8053 0.2902 0.121 Uiso 1 1 calc R U
H39C H 0.8307 0.6570 0.2635 0.121 Uiso 1 1 calc R U
H39A H 0.8119 0.6741 0.3137 0.121 Uiso 1 1 calc R U

loop_
_atom_site_aniso_label
_atom_site_aniso_U_11
_atom_site_aniso_U_22
_atom_site_aniso_U_33
_atom_site_aniso_U_23
_atom_site_aniso_U_13
_atom_site_aniso_U_12
Ir1 0.0333(4) 0.0097(3) 0.0296(3) 0.0002(3) 0.0021(2) -0.0003(3)
Cl1 0.032(2) 0.0145(17) 0.035(2) 0.0024(15) -0.0013(17) -0.0010(15)
P1 0.020(2) 0.033(2) 0.039(2) 0.0030(18) 0.0003(17) 0.0017(17)
F1 0.027(4) 0.054(6) 0.052(6) 0.006(5) 0.002(3) 0.006(4)
F2 0.029(5) 0.044(5) 0.043(5) 0.001(4) 0.006(4) 0.000(4)
F3 0.030(5) 0.046(5) 0.044(5) 0.010(4) 0.003(4) 0.011(4)
F4 0.026(4) 0.039(5) 0.050(6) 0.000(4) 0.003(4) 0.001(3)
F5 0.007(4) 0.043(5) 0.058(5) 0.008(4) -0.002(4) 0.002(3)
F6 0.031(5) 0.046(5) 0.043(5) -0.003(4) 0.000(4) 0.004(4)
O1 0.080(10) 0.047(9) 0.072(8) -0.003(7) 0.011(7) 0.012(8)
O2 0.052(8) 0.042(8) 0.087(10) 0.001(7) -0.007(7) -0.001(6)
N1 0.028(5) 0.016(5) 0.032(4) -0.004(3) 0.000(3) -0.009(4)
N2 0.031(5) 0.027(6) 0.035(5) -0.003(4) 0.001(4) -0.003(5)
N3 0.021(6) 0.018(4) 0.045(5) -0.005(3) -0.001(4) 0.000(4)
N4 0.016(4) 0.016(3) 0.025(3) -0.003(3) -0.001(3) -0.007(3)
N5 0.018(5) 0.010(4) 0.036(5) -0.003(3) -0.001(4) -0.003(4)
C1 0.023(5) 0.015(6) 0.040(5) 0.001(4) 0.003(4) 0.001(4)
C2 0.026(4) 0.008(5) 0.035(4) -0.001(4) 0.003(3) 0.004(4)
C3 0.022(5) 0.027(8) 0.043(6) 0.006(5) 0.002(4) 0.000(5)
C4 0.020(6) 0.029(8) 0.050(6) 0.006(5) 0.002(5) -0.002(5)
C5 0.021(6) 0.032(8) 0.056(7) 0.004(6) 0.002(5) -0.005(6)
C6 0.018(7) 0.038(9) 0.058(7) 0.003(6) -0.002(5) -0.003(6)
C7 0.032(7) 0.043(10) 0.055(7) -0.004(6) 0.003(5) -0.011(7)
C8 0.031(7) 0.039(9) 0.048(6) -0.002(5) 0.005(5) -0.011(6)
C9 0.024(5) 0.024(7) 0.048(5) 0.000(5) 0.003(4) -0.004(5)
C10 0.021(6) 0.021(7) 0.050(6) 0.006(5) 0.003(4) -0.001(5)
C11 0.029(5) 0.012(6) 0.032(5) -0.006(4) 0.003(4) -0.005(4)
C12 0.020(5) 0.012(6) 0.039(5) -0.003(4) 0.002(4) 0.000(4)
C13 0.021(6) 0.014(6) 0.041(6) -0.005(5) 0.001(4) 0.001(5)
C14 0.021(6) 0.023(7) 0.041(6) -0.003(5) 0.000(5) -0.001(5)
C15 0.022(6) 0.029(8) 0.039(6) -0.001(5) 0.000(5) -0.003(5)
C16 0.025(6) 0.027(7) 0.037(6) -0.001(5) 0.001(5) -0.001(5)
C17 0.023(5) 0.013(6) 0.038(5) -0.003(4) 0.002(4) 0.006(4)
C18 0.015(7) 0.019(5) 0.057(7) -0.001(4) -0.001(5) -0.001(5)
C19 0.024(8) 0.015(6) 0.072(8) -0.004(5) 0.005(6) 0.002(5)
C20 0.025(8) 0.027(6) 0.073(8) -0.006(5) 0.007(6) -0.002(6)
C21 0.043(10) 0.025(6) 0.060(8) -0.011(5) 0.009(6) 0.001(6)
C22 0.023(7) 0.019(5) 0.046(5) -0.008(4) 0.001(5) -0.008(4)
C23 0.029(7) 0.022(5) 0.036(5) -0.009(4) 0.006(4) -0.006(4)
C24 0.033(8) 0.031(6) 0.035(5) -0.008(4) 0.003(5) -0.013(6)
C25 0.042(10) 0.034(6) 0.039(7) -0.002(5) 0.007(6) -0.008(6)
C26 0.020(7) 0.029(6) 0.035(5) 0.001(4) -0.003(5) -0.008(5)
C27 0.019(7) 0.016(4) 0.034(5) -0.001(3) -0.004(4) -0.006(4)
C28 0.018(6) 0.012(4) 0.037(5) -0.001(3) -0.003(4) -0.010(4)
C29 0.022(7) 0.013(5) 0.044(6) -0.002(4) -0.009(5) -0.006(4)
C30 0.032(8) 0.018(6) 0.049(6) -0.006(5) -0.005(5) -0.008(5)
C31 0.023(7) 0.016(5) 0.044(6) -0.010(4) -0.006(5) -0.003(5)
C32 0.029(8) 0.020(5) 0.037(6) -0.006(4) -0.001(5) -0.002(5)
C33 0.072(10) 0.037(12) 0.078(11) -0.008(9) 0.011(8) 0.009(8)
C34 0.067(9) 0.016(9) 0.072(8) -0.001(7) 0.014(7) 0.000(7)
C35 0.071(10) 0.041(12) 0.081(12) -0.005(10) 0.019(9) 0.002(9)
C36 0.058(13) 0.074(17) 0.100(14) -0.005(12) -0.008(10) 0.009(12)
C37 0.052(9) 0.046(11) 0.096(13) 0.001(9) -0.007(8) -0.004(8)
C38 0.063(11) 0.049(12) 0.104(12) -0.012(9) 0.004(9) -0.010(9)
C39 0.066(11) 0.054(13) 0.122(19) -0.018(13) 0.000(11) -0.003(10)

loop_
_atom_type_symbol
_atom_type_description
_atom_type_scat_dispersion_real
_atom_type_scat_dispersion_imag
_atom_type_scat_source
C C 0.0033 0.0016 'International Tables Vol C Tables 4.2.6.8 and 6.1.1.4'
H H 0.0000 0.0000 'International Tables Vol C Tables 4.2.6.8 and 6.1.1.4'
N N 0.0061 0.0033 'International Tables Vol C Tables 4.2.6.8 and 6.1.1.4'
O O 0.0106 0.0060 'International Tables Vol C Tables 4.2.6.8 and 6.1.1.4'
F F 0.0171 0.0103 'International Tables Vol C Tables 4.2.6.8 and 6.1.1.4'
P P 0.1023 0.0942 'International Tables Vol C Tables 4.2.6.8 and 6.1.1.4'
Cl Cl 0.1484 0.1585 'International Tables Vol C Tables 4.2.6.8 and 6.1.1.4'
Ir Ir -1.4442 7.9887 'International Tables Vol C Tables 4.2.6.8 and 6.1.1.4'

loop_
_geom_angle_atom_site_label_1
_geom_angle_atom_site_label_2
_geom_angle_atom_site_label_3
_geom_angle
N4 Ir1 N5 81.0(5)
N4 Ir1 N1 174.0(5)
N5 Ir1 N1 99.0(5)
N4 Ir1 N3 80.0(5)
N5 Ir1 N3 161.0(5)
N1 Ir1 N3 99.8(5)
N4 Ir1 C2 94.6(6)
N5 Ir1 C2 91.2(5)
N1 Ir1 C2 79.4(6)
N3 Ir1 C2 89.9(5)
N4 Ir1 Cl1 87.1(4)
N5 Ir1 Cl1 86.7(4)
N1 Ir1 Cl1 98.9(4)
N3 Ir1 Cl1 92.7(4)
C2 Ir1 Cl1 177.1(4)
F2 P1 F4 90.9(6)
F2 P1 F1 89.5(6)
F4 P1 F1 179.3(6)
F2 P1 F5 91.1(6)
F4 P1 F5 90.0(5)
F1 P1 F5 90.6(5)
F2 P1 F3 90.7(6)
F4 P1 F3 90.4(6)
F1 P1 F3 89.1(6)
F5 P1 F3 178.1(7)
F2 P1 F6 179.5(6)
F4 P1 F6 88.8(6)
F1 P1 F6 90.7(6)
F5 P1 F6 89.3(6)
F3 P1 F6 88.8(6)
C38 O2 C37 113.1(19)
C11 N1 C12 106.2(13)
C11 N1 Ir1 114.6(10)
C12 N1 Ir1 138.8(11)
C11 N2 C17 110.4(13)
C11 N2 H2A 124.8
C17 N2 H2A 124.8
C18 N3 C22 121.1(14)
C18 N3 Ir1 126.4(12)
C22 N3 Ir1 112.4(10)
C23 N4 C27 123.7(14)
C23 N4 Ir1 119.4(11)
C27 N4 Ir1 116.7(10)
C32 N5 C28 121.3(14)
C32 N5 Ir1 126.3(11)
C28 N5 Ir1 112.3(10)
C2 C1 C9 119.3(15)
C2 C1 C11 114.9(14)
C9 C1 C11 125.7(15)
C1 C2 C3 123.0(16)
C1 C2 Ir1 114.3(11)
C3 C2 Ir1 122.5(13)
C4 C3 C2 118.4(17)
C4 C3 H3A 120.8
C2 C3 H3A 120.8
C3 C4 C10 121.3(17)
C3 C4 H4A 119.4
C10 C4 H4A 119.4
C6 C5 C10 120.6(17)
C6 C5 H5A 119.7
C10 C5 H5A 119.7
C5 C6 C7 119.2(17)
C5 C6 H6A 120.4
C7 C6 H6A 120.4
C8 C7 C6 119(2)
C8 C7 H7A 120.3
C6 C7 H7A 120.3
C7 C8 C9 125.6(17)
C7 C8 H8A 117.2
C9 C8 H8A 117.2
C10 C9 C8 116.9(16)
C10 C9 C1 116.4(16)
C8 C9 C1 126.7(15)
C9 C10 C4 121.4(16)
C9 C10 C5 118.3(17)
C4 C10 C5 120.2(16)
N2 C11 N1 109.2(13)
N2 C11 C1 134.6(15)
N1 C11 C1 116.2(14)
N1 C12 C17 109.9(14)
N1 C12 C13 130.4(15)
C17 C12 C13 119.6(15)
C14 C13 C12 116.8(16)
C14 C13 H13A 121.6
C12 C13 H13A 121.6
C13 C14 C15 120.5(16)
C13 C14 H14A 119.8
C15 C14 H14A 119.8
C16 C15 C14 123.3(18)
C16 C15 H15A 118.3
C14 C15 H15A 118.3
C15 C16 C17 115.2(17)
C15 C16 H16A 122.4
C17 C16 H16A 122.4
N2 C17 C16 131.4(16)
N2 C17 C12 104.2(14)
C16 C17 C12 124.4(15)
N3 C18 C19 119.7(18)
N3 C18 H18A 120.2
C19 C18 H18A 120.2
C20 C19 C18 120.7(18)
C20 C19 H19A 119.6
C18 C19 H19A 119.6
C19 C20 C21 119.8(17)
C19 C20 H20A 120.1
C21 C20 H20A 120.1
C22 C21 C20 118.6(19)
C22 C21 H21A 120.7
C20 C21 H21A 120.7
C21 C22 N3 120.0(17)
C21 C22 C23 125.7(17)
N3 C22 C23 114.3(14)
N4 C23 C24 119.9(16)
N4 C23 C22 113.7(15)
C24 C23 C22 126.4(15)
C23 C24 C25 119.5(17)
C23 C24 H24A 120.3
C25 C24 H24A 120.3
C24 C25 C26 119.1(17)
C24 C25 H25A 120.4
C26 C25 H25A 120.4
C27 C26 C25 119.7(16)
C27 C26 H26A 120.2
C25 C26 H26A 120.2
N4 C27 C26 118.1(15)
N4 C27 C28 112.6(14)
C26 C27 C28 129.3(15)
N5 C28 C29 119.7(15)
N5 C28 C27 117.2(14)
C29 C28 C27 123.1(15)
C30 C29 C28 118.6(16)
C30 C29 H29A 120.7
C28 C29 H29A 120.7
C31 C30 C29 120.2(16)
C31 C30 H30A 119.9
C29 C30 H30A 119.9
C30 C31 C32 120.4(17)
C30 C31 H31A 119.8
C32 C31 H31A 119.8
N5 C32 C31 119.8(16)
N5 C32 H32A 120.1
C31 C32 H32A 120.1
C34 C33 H33A 109.5
C34 C33 H33B 109.5
H33A C33 H33B 109.5
C34 C33 H33C 109.5
H33A C33 H33C 109.5
H33B C33 H33C 109.5
O1 C34 C33 123(2)
O1 C34 C35 121(2)
C33 C34 C35 116(2)
C34 C35 H35C 109.5
C34 C35 H35A 109.5
H35C C35 H35A 109.5
C34 C35 H35B 109.5
H35C C35 H35B 109.5
H35A C35 H35B 109.5
C37 C36 H36A 109.5
C37 C36 H36B 109.5
H36A C36 H36B 109.5
C37 C36 H36C 109.5
H36A C36 H36C 109.5
H36B C36 H36C 109.5
O2 C37 C36 110(2)
O2 C37 H37A 109.7
C36 C37 H37A 109.7
O2 C37 H37B 109.7
C36 C37 H37B 109.7
H37A C37 H37B 108.2
O2 C38 C39 109(2)
O2 C38 H38B 109.8
C39 C38 H38B 109.8
O2 C38 H38A 109.8
C39 C38 H38A 109.8
H38B C38 H38A 108.2
C38 C39 H39B 109.5
C38 C39 H39C 109.5
H39B C39 H39C 109.5
C38 C39 H39A 109.5
H39B C39 H39A 109.5
H39C C39 H39A 109.5

loop_
_geom_bond_atom_site_label_1
_geom_bond_atom_site_label_2
_geom_bond_distance
Ir1 N4 1.959(12)
Ir1 N5 2.047(12)
Ir1 N1 2.052(13)
Ir1 N3 2.055(13)
Ir1 C2 2.065(16)
Ir1 Cl1 2.447(4)
P1 F2 1.578(11)
P1 F4 1.584(11)
P1 F1 1.597(10)
P1 F5 1.602(11)
P1 F3 1.608(11)
P1 F6 1.630(11)
O1 C34 1.21(3)
O2 C38 1.37(3)
O2 C37 1.45(3)
N1 C11 1.360(19)
N1 C12 1.37(2)
N2 C11 1.34(2)
N2 C17 1.37(2)
N2 H2A 0.8800
N3 C18 1.32(2)
N3 C22 1.38(2)
N4 C23 1.30(2)
N4 C27 1.362(19)
N5 C32 1.33(2)
N5 C28 1.34(2)
C1 C2 1.37(2)
C1 C9 1.45(2)
C1 C11 1.45(2)
C2 C3 1.38(2)
C3 C4 1.35(2)
C3 H3A 0.9500
C4 C10 1.40(3)
C4 H4A 0.9500
C5 C6 1.37(3)
C5 C10 1.46(2)
C5 H5A 0.9500
C6 C7 1.42(3)
C6 H6A 0.9500
C7 C8 1.30(2)
C7 H7A 0.9500
C8 C9 1.41(3)
C8 H8A 0.9500
C9 C10 1.40(2)
C12 C17 1.39(2)
C12 C13 1.42(2)
C13 C14 1.37(2)
C13 H13A 0.9500
C14 C15 1.44(2)
C14 H14A 0.9500
C15 C16 1.35(2)
C15 H15A 0.9500
C16 C17 1.38(2)
C16 H16A 0.9500
C18 C19 1.39(2)
C18 H18A 0.9500
C19 C20 1.35(3)
C19 H19A 0.9500
C20 C21 1.39(3)
C20 H20A 0.9500
C21 C22 1.37(2)
C21 H21A 0.9500
C22 C23 1.49(2)
C23 C24 1.38(2)
C24 C25 1.38(3)
C24 H24A 0.9500
C25 C26 1.39(2)
C25 H25A 0.9500
C26 C27 1.37(2)
C26 H26A 0.9500
C27 C28 1.47(2)
C28 C29 1.40(2)
C29 C30 1.38(2)
C29 H29A 0.9500
C30 C31 1.33(2)
C30 H30A 0.9500
C31 C32 1.39(2)
C31 H31A 0.9500
C32 H32A 0.9500
C33 C34 1.45(3)
C33 H33A 0.9800
C33 H33B 0.9800
C33 H33C 0.9800
C34 C35 1.48(3)
C35 H35C 0.9800
C35 H35A 0.9800
C35 H35B 0.9800
C36 C37 1.49(3)
C36 H36A 0.9800
C36 H36B 0.9800
C36 H36C 0.9800
C37 H37A 0.9900
C37 H37B 0.9900
C38 C39 1.51(3)
C38 H38B 0.9900
C38 H38A 0.9900
C39 H39B 0.9800
C39 H39C 0.9800
C39 H39A 0.9800

loop_
_geom_torsion_atom_site_label_1
_geom_torsion_atom_site_label_2
_geom_torsion_atom_site_label_3
_geom_torsion_atom_site_label_4
_geom_torsion
C9 C1 C2 C3 1(2)
C11 C1 C2 C3 -176.0(15)
C9 C1 C2 Ir1 -174.1(11)
C11 C1 C2 Ir1 8.9(17)
C1 C2 C3 C4 1(2)
Ir1 C2 C3 C4 175.5(12)
C2 C3 C4 C10 -3(3)
C10 C5 C6 C7 2(3)
C5 C6 C7 C8 0(3)
C6 C7 C8 C9 -1(3)
C7 C8 C9 C10 -1(3)
C7 C8 C9 C1 -177.3(19)
C2 C1 C9 C10 0(2)
C11 C1 C9 C10 176.5(15)
C2 C1 C9 C8 176.1(17)
C11 C1 C9 C8 -7(3)
C8 C9 C10 C4 -179.0(16)
C1 C9 C10 C4 -2(2)
C8 C9 C10 C5 3(2)
C1 C9 C10 C5 179.7(15)
C3 C4 C10 C9 4(3)
C3 C4 C10 C5 -177.9(16)
C6 C5 C10 C9 -4(3)
C6 C5 C10 C4 178.5(17)
C17 N2 C11 N1 1.6(18)
C17 N2 C11 C1 -176.1(16)
C12 N1 C11 N2 -2.4(17)
Ir1 N1 C11 N2 -176.7(10)
C12 N1 C11 C1 175.9(13)
Ir1 N1 C11 C1 1.5(17)
C2 C1 C11 N2 170.7(16)
C9 C1 C11 N2 -6(3)
C2 C1 C11 N1 -7(2)
C9 C1 C11 N1 176.3(15)
C11 N1 C12 C17 2.2(17)
Ir1 N1 C12 C17 174.4(12)
C11 N1 C12 C13 179.5(15)
Ir1 N1 C12 C13 -8(3)
N1 C12 C13 C14 179.6(15)
C17 C12 C13 C14 -3(2)
C12 C13 C14 C15 0(2)
C13 C14 C15 C16 4(3)
C14 C15 C16 C17 -4(3)
C11 N2 C17 C16 177.5(16)
C11 N2 C17 C12 -0.2(17)
C15 C16 C17 N2 -176.6(16)
C15 C16 C17 C12 1(2)
N1 C12 C17 N2 -1.3(17)
C13 C12 C17 N2 -178.8(13)
N1 C12 C17 C16 -179.2(14)
C13 C12 C17 C16 3(2)
C22 N3 C18 C19 0(2)
Ir1 N3 C18 C19 -178.0(11)
N3 C18 C19 C20 -3(3)
C18 C19 C20 C21 3(3)
C19 C20 C21 C22 0(3)
C20 C21 C22 N3 -3(3)
C20 C21 C22 C23 176.7(16)
C18 N3 C22 C21 3(2)
Ir1 N3 C22 C21 -178.9(13)
C18 N3 C22 C23 -176.4(14)
Ir1 N3 C22 C23 1.6(17)
C27 N4 C23 C24 -1(2)
Ir1 N4 C23 C24 -177.0(12)
C27 N4 C23 C22 177.8(13)
Ir1 N4 C23 C22 1.7(18)
C21 C22 C23 N4 178.4(16)
N3 C22 C23 N4 -2(2)
C21 C22 C23 C24 -3(3)
N3 C22 C23 C24 176.4(15)
N4 C23 C24 C25 1(2)
C22 C23 C24 C25 -177.4(16)
C23 C24 C25 C26 1(3)
C24 C25 C26 C27 -3(3)
C23 N4 C27 C26 -1(2)
Ir1 N4 C27 C26 175.0(11)
C23 N4 C27 C28 179.1(14)
Ir1 N4 C27 C28 -4.7(16)
C25 C26 C27 N4 3(2)
C25 C26 C27 C28 -177.4(16)
C32 N5 C28 C29 1(2)
Ir1 N5 C28 C29 177.6(11)
C32 N5 C28 C27 -179.1(14)
Ir1 N5 C28 C27 -2.9(16)
N4 C27 C28 N5 5.0(19)
C26 C27 C28 N5 -174.6(15)
N4 C27 C28 C29 -175.5(13)
C26 C27 C28 C29 5(2)
N5 C28 C29 C30 -2(2)
C27 C28 C29 C30 178.7(14)
C28 C29 C30 C31 2(2)
C29 C30 C31 C32 -2(2)
C28 N5 C32 C31 -1(2)
Ir1 N5 C32 C31 -176.7(11)
C30 C31 C32 N5 1(2)
C38 O2 C37 C36 168(2)
C37 O2 C38 C39 -176.5(19)
